data_4113802
loop_
_publ_author_name
'Dongwhan Lee'
'Timothy M. Swager'

_publ_section_title
;
 Defining Space around Conducting Polymers: Reversible Protonic Doping of
 a Canopied Polypyrrole
;
_journal_name_full 'Journal of the American Chemical Society'
_journal_page_first 6870
_journal_page_last 6871
_journal_paper_doi 10.1021/ja034894+
_journal_volume 125
_journal_year 2003
_chemical_formula_sum 'C17 H14 N2 O2'
_chemical_formula_weight 278.30
_chemical_name_common endo-phenyl-pyrrole
_chemical_name_systematic
; 
 ? 
;
_space_group_IT_number 7
_symmetry_cell_setting monoclinic
_symmetry_space_group_name_Hall 'P -2yac'
_symmetry_space_group_name_H-M 'P 1 n 1'
_atom_sites_solution_hydrogens geom
_atom_sites_solution_primary direct
_atom_sites_solution_secondary difmap
_audit_creation_method SHELXL-97
_cell_angle_alpha 90.00
_cell_angle_beta 104.106(3)
_cell_angle_gamma 90.00
_cell_formula_units_Z 2
_cell_length_a 8.7931(18)
_cell_length_b 7.4466(15)
_cell_length_c 10.799(2)
_cell_measurement_reflns_used 2449
_cell_measurement_temperature 183(2)
_cell_measurement_theta_max 28.25
_cell_measurement_theta_min 2.69
_cell_volume 685.8(2)
_computing_cell_refinement 'Bruker SMART'
_computing_data_collection 'Bruker SMART'
_computing_data_reduction 'Bruker SAINT'
_computing_molecular_graphics 'Bruker SHELXTL'
_computing_publication_material 'Bruker SHELXTL'
_computing_structure_refinement 'SHELXL-97 (Sheldrick, 1997)'
_computing_structure_solution 'SHELXS-97 (Sheldrick, 1990)'
_diffrn_ambient_temperature 183(2)
_diffrn_measured_fraction_theta_full 0.940
_diffrn_measured_fraction_theta_max 0.940
_diffrn_measurement_device_type 'CCD area detector'
_diffrn_measurement_method 'phi and omega scans'
_diffrn_radiation_monochromator graphite
_diffrn_radiation_source 'fine-focus sealed tube'
_diffrn_radiation_type MoK\a
_diffrn_radiation_wavelength 0.71073
_diffrn_reflns_av_R_equivalents 0.0222
_diffrn_reflns_av_sigmaI/netI 0.0361
_diffrn_reflns_limit_h_max 11
_diffrn_reflns_limit_h_min -11
_diffrn_reflns_limit_k_max 9
_diffrn_reflns_limit_k_min -8
_diffrn_reflns_limit_l_max 14
_diffrn_reflns_limit_l_min -10
_diffrn_reflns_number 3696
_diffrn_reflns_theta_full 28.26
_diffrn_reflns_theta_max 28.26
_diffrn_reflns_theta_min 2.69
_exptl_absorpt_coefficient_mu 0.090
_exptl_absorpt_correction_T_max 1.000000
_exptl_absorpt_correction_T_min 0.850460
_exptl_absorpt_correction_type SADABS
_exptl_crystal_colour colorless
_exptl_crystal_density_diffrn 1.348
_exptl_crystal_density_meas 0
_exptl_crystal_description block
_exptl_crystal_F_000 292
_exptl_crystal_size_max 0.30
_exptl_crystal_size_mid 0.19
_exptl_crystal_size_min 0.12
_refine_diff_density_max 0.198
_refine_diff_density_min -0.213
_refine_diff_density_rms 0.048
_refine_ls_abs_structure_details 'Flack H D (1983), Acta Cryst. A39, 876-881'
_refine_ls_abs_structure_Flack -0.6(17)
_refine_ls_extinction_method none
_refine_ls_goodness_of_fit_ref 1.184
_refine_ls_hydrogen_treatment mixed
_refine_ls_matrix_type full
_refine_ls_number_parameters 194
_refine_ls_number_reflns 2311
_refine_ls_number_restraints 2
_refine_ls_restrained_S_all 1.183
_refine_ls_R_factor_all 0.0544
_refine_ls_R_factor_gt 0.0519
_refine_ls_shift/su_max 0.118
_refine_ls_shift/su_mean 0.013
_refine_ls_structure_factor_coef Fsqd
_refine_ls_weighting_details 'calc w=1/[\s^2^(Fo^2^)+(0.0589P)^2^+0.2049P] where P=(Fo^2^+2Fc^2^)/3'
_refine_ls_weighting_scheme calc
_refine_ls_wR_factor_gt 0.1201
_refine_ls_wR_factor_ref 0.1214
_reflns_number_gt 2239
_reflns_number_total 2311
_reflns_threshold_expression >2sigma(I)
_cod_data_source_file ja0348942Bsi20030227_011304.cif
_cod_data_source_block pn
_cod_database_code 4113802

loop_
_symmetry_equiv_pos_as_xyz
'x, y, z'
'x+1/2, -y, z+1/2'

loop_
_atom_site_label
_atom_site_type_symbol
_atom_site_fract_x
_atom_site_fract_y
_atom_site_fract_z
_atom_site_U_iso_or_equiv
_atom_site_adp_type
_atom_site_occupancy
_atom_site_symmetry_multiplicity
_atom_site_calc_flag
_atom_site_refinement_flags
O1 O 1.0097(2) -0.0561(3) 0.4188(2) 0.0334(5) Uani 1 1 d .
O2 O 0.5928(2) 0.3029(3) 0.42560(19) 0.0258(4) Uani 1 1 d .
C1B C 0.8531(3) 0.2677(3) 0.3144(3) 0.0219(5) Uani 1 1 d .
C1 C 0.8701(4) 0.3629(4) 0.7404(3) 0.0297(7) Uani 1 1 d .
H1A H 0.8052 0.4615 0.7498 0.036 Uiso 1 1 calc R
C2 C 1.0835(4) 0.2006(4) 0.7303(3) 0.0291(6) Uani 1 1 d .
H2A H 1.1885 0.1699 0.7308 0.035 Uiso 1 1 calc R
C2B C 0.8127(4) 0.2350(4) 0.1845(3) 0.0310(7) Uani 1 1 d .
H2BA H 0.7558 0.1298 0.1518 0.037 Uiso 1 1 calc R
C3 C 0.9579(3) 0.0863(3) 0.7106(3) 0.0225(6) Uani 1 1 d .
C3B C 0.8560(4) 0.3571(5) 0.1020(3) 0.0383(8) Uani 1 1 d .
H3BA H 0.8293 0.3354 0.0126 0.046 Uiso 1 1 calc R
C4 C 0.8237(3) 0.1902(4) 0.7155(3) 0.0239(6) Uani 1 1 d .
C4B C 0.9383(4) 0.5110(4) 0.1507(4) 0.0399(8) Uani 1 1 d .
H4BA H 0.9669 0.5956 0.0945 0.048 Uiso 1 1 calc R
C5 C 0.6837(3) 0.0650(4) 0.6794(3) 0.0234(6) Uani 1 1 d .
H5A H 0.5870 0.1039 0.7053 0.028 Uiso 1 1 calc R
C5B C 0.9785(4) 0.5411(5) 0.2807(4) 0.0395(8) Uani 1 1 d .
H5BA H 1.0355 0.6461 0.3138 0.047 Uiso 1 1 calc R
C6 C 0.9018(3) -0.1036(3) 0.6764(3) 0.0221(6) Uani 1 1 d .
H6A H 0.9823 -0.2003 0.7012 0.026 Uiso 1 1 calc R
C6B C 0.9364(4) 0.4200(4) 0.3627(3) 0.0323(7) Uani 1 1 d .
H6BA H 0.9646 0.4411 0.4522 0.039 Uiso 1 1 calc R
C7 C 0.7623(3) -0.1106(4) 0.7416(3) 0.0258(6) Uani 1 1 d .
H7A H 0.6951 -0.2176 0.7164 0.031 Uiso 1 1 calc R
H7B H 0.7967 -0.1025 0.8358 0.031 Uiso 1 1 calc R
C8 C 0.8072(3) -0.1027(3) 0.5344(3) 0.0202(5) Uani 1 1 d .
H8A H 0.7743 -0.2269 0.5042 0.024 Uiso 1 1 calc R
C9 C 0.6627(3) 0.0166(3) 0.5353(3) 0.0206(5) Uani 1 1 d .
H9A H 0.5628 -0.0507 0.5015 0.025 Uiso 1 1 calc R
C11 C 0.8910(3) -0.0111(4) 0.4461(3) 0.0237(6) Uani 1 1 d .
C12 C 0.6770(3) 0.1727(3) 0.4500(2) 0.0191(5) Uani 1 1 d .
N1 N 1.0280(3) 0.3685(3) 0.7493(3) 0.0314(6) Uani 1 1 d .
N2 N 0.8068(2) 0.1445(3) 0.4002(2) 0.0210(5) Uani 1 1 d .
H1 H 1.087(4) 0.456(5) 0.776(4) 0.031(9) Uiso 1 1 d .

loop_
_atom_site_aniso_label
_atom_site_aniso_U_11
_atom_site_aniso_U_22
_atom_site_aniso_U_33
_atom_site_aniso_U_23
_atom_site_aniso_U_13
_atom_site_aniso_U_12
O1 0.0368(11) 0.0346(11) 0.0348(12) 0.0052(9) 0.0202(10) 0.0118(10)
O2 0.0249(9) 0.0285(10) 0.0234(10) 0.0052(8) 0.0048(8) 0.0080(8)
C1B 0.0217(12) 0.0225(12) 0.0236(14) 0.0051(11) 0.0094(11) 0.0022(11)
C1 0.0421(18) 0.0215(13) 0.0235(14) -0.0010(11) 0.0041(13) 0.0041(12)
C2 0.0286(15) 0.0283(14) 0.0270(15) 0.0053(12) 0.0001(12) -0.0003(12)
C2B 0.0318(15) 0.0345(15) 0.0262(16) 0.0017(12) 0.0063(13) -0.0012(13)
C3 0.0244(13) 0.0244(13) 0.0160(12) 0.0030(10) 0.0000(11) 0.0014(11)
C3B 0.0382(18) 0.056(2) 0.0219(15) 0.0102(15) 0.0106(13) -0.0011(16)
C4 0.0317(15) 0.0238(13) 0.0160(13) 0.0005(10) 0.0055(12) -0.0017(11)
C4B 0.0411(19) 0.0340(17) 0.051(2) 0.0197(15) 0.0228(17) 0.0041(14)
C5 0.0288(14) 0.0240(13) 0.0194(13) 0.0014(10) 0.0101(11) 0.0001(11)
C5B 0.0462(19) 0.0299(16) 0.048(2) 0.0027(14) 0.0232(17) -0.0054(14)
C6 0.0259(13) 0.0196(12) 0.0210(13) 0.0033(10) 0.0064(11) 0.0013(10)
C6B 0.0394(17) 0.0265(15) 0.0333(17) -0.0020(12) 0.0135(14) -0.0035(12)
C7 0.0297(15) 0.0248(13) 0.0229(14) 0.0035(11) 0.0059(12) -0.0012(11)
C8 0.0250(13) 0.0146(12) 0.0205(13) -0.0019(10) 0.0045(11) -0.0017(10)
C9 0.0186(12) 0.0234(13) 0.0186(13) 0.0020(10) 0.0021(10) -0.0023(10)
C11 0.0320(15) 0.0213(12) 0.0168(13) -0.0035(10) 0.0040(11) 0.0006(11)
C12 0.0213(12) 0.0215(12) 0.0135(12) -0.0023(10) 0.0021(10) -0.0012(10)
N1 0.0354(14) 0.0234(13) 0.0306(14) -0.0003(11) -0.0011(11) -0.0078(11)
N2 0.0239(11) 0.0213(11) 0.0186(11) 0.0014(9) 0.0067(9) 0.0000(9)

loop_
_atom_type_symbol
_atom_type_description
_atom_type_scat_dispersion_real
_atom_type_scat_dispersion_imag
_atom_type_scat_source
C C 0.0033 0.0016 'International Tables Vol C Tables 4.2.6.8 and 6.1.1.4'
H H 0.0000 0.0000 'International Tables Vol C Tables 4.2.6.8 and 6.1.1.4'
N N 0.0061 0.0033 'International Tables Vol C Tables 4.2.6.8 and 6.1.1.4'
O O 0.0106 0.0060 'International Tables Vol C Tables 4.2.6.8 and 6.1.1.4'

loop_
_geom_angle_atom_site_label_1
_geom_angle_atom_site_label_2
_geom_angle_atom_site_label_3
_geom_angle
C6B C1B C2B 120.6(3)
C6B C1B N2 119.3(3)
C2B C1B N2 120.0(2)
C4 C1 N1 107.0(3)
C3 C2 N1 106.7(3)
C1B C2B C3B 119.5(3)
C2 C3 C4 107.5(2)
C2 C3 C6 145.2(3)
C4 C3 C6 107.0(2)
C4B C3B C2B 119.8(3)
C1 C4 C3 108.1(3)
C1 C4 C5 145.0(3)
C3 C4 C5 106.6(2)
C5B C4B C3B 120.0(3)
C4 C5 C7 99.1(2)
C4 C5 C9 106.7(2)
C7 C5 C9 99.7(2)
C6B C5B C4B 120.4(3)
C3 C6 C8 107.5(2)
C3 C6 C7 99.6(2)
C8 C6 C7 98.9(2)
C5B C6B C1B 119.7(3)
C5 C7 C6 95.3(2)
C11 C8 C9 105.9(2)
C11 C8 C6 113.6(2)
C9 C8 C6 103.8(2)
C12 C9 C8 104.3(2)
C12 C9 C5 115.0(2)
C8 C9 C5 103.9(2)
O1 C11 N2 124.2(3)
O1 C11 C8 128.3(3)
N2 C11 C8 107.5(2)
O2 C12 N2 123.6(2)
O2 C12 C9 127.9(2)
N2 C12 C9 108.5(2)
C1 N1 C2 110.6(3)
C12 N2 C11 113.7(2)
C12 N2 C1B 122.9(2)
C11 N2 C1B 123.4(2)

loop_
_geom_bond_atom_site_label_1
_geom_bond_atom_site_label_2
_geom_bond_distance
O1 C11 1.200(4)
O2 C12 1.209(3)
C1B C6B 1.382(4)
C1B C2B 1.382(4)
C1B N2 1.433(3)
C1 C4 1.356(4)
C1 N1 1.369(4)
C2 C3 1.369(4)
C2 N1 1.375(4)
C2B C3B 1.389(4)
C3 C4 1.423(4)
C3 C6 1.514(4)
C3B C4B 1.388(5)
C4 C5 1.518(4)
C4B C5B 1.380(5)
C5 C7 1.553(4)
C5 C9 1.564(4)
C5B C6B 1.376(5)
C6 C8 1.557(4)
C6 C7 1.557(4)
C8 C11 1.503(4)
C8 C9 1.552(4)
C9 C12 1.508(4)
C11 N2 1.399(3)
C12 N2 1.391(3)
